data_1517816
loop_
_publ_author_name
'Antolak, Stephanie A.'
'Yao, Zhong-Ke'
'Richoux, Gary M.'
'Slebodnick, Carla'
'Carlier, Paul R.'

_publ_section_title
;
 Enantioselective Deprotonative Ring Contraction of
 N1-Methyl-N4-Boc-benzo[e][1,4]diazepine-2,5-diones.
;
_journal_issue 19
_journal_name_full 'Organic letters'
_journal_page_first 5204
_journal_page_last 5207
_journal_paper_doi 10.1021/ol502586n
_journal_volume 16
_journal_year 2014
_chemical_formula_moiety 'C13 H16 N2 O2 S'
_chemical_formula_sum 'C13 H16 N2 O2 S'
_chemical_formula_weight 264.34
_space_group_crystal_system monoclinic
_space_group_IT_number 4
_space_group_name_Hall 'P 2yb'
_space_group_name_H-M_alt 'P 1 21 1'
_symmetry_space_group_name_Hall 'P 2yb'
_symmetry_space_group_name_H-M 'P 1 21 1'
_atom_sites_solution_hydrogens mixed
_audit_creation_date 2014-08-18
_audit_creation_method
;
Olex2 1.2
(compiled 2014.07.22 svn.r2960 for OlexSys, GUI svn.r4862)
;
_cell_angle_alpha 90
_cell_angle_beta 100.0449(8)
_cell_angle_gamma 90
_cell_formula_units_Z 4
_cell_length_a 8.97246(7)
_cell_length_b 14.38622(13)
_cell_length_c 10.17414(8)
_cell_measurement_reflns_used 17150
_cell_measurement_temperature 99.90(14)
_cell_measurement_theta_max 74.7370
_cell_measurement_theta_min 3.0540
_cell_volume 1293.145(19)
_computing_cell_refinement
;
CrysAlisPro, Agilent Technologies,
Version 1.171.37.31 (release 14-01-2014 CrysAlis171 .NET)
(compiled Jan 14 2014,18:38:05)
;
_computing_data_collection
;
CrysAlisPro, Agilent Technologies,
Version 1.171.37.31 (release 14-01-2014 CrysAlis171 .NET)
(compiled Jan 14 2014,18:38:05)
;
_computing_data_reduction
;
CrysAlisPro, Agilent Technologies,
Version 1.171.37.31 (release 14-01-2014 CrysAlis171 .NET)
(compiled Jan 14 2014,18:38:05)
;
_computing_molecular_graphics 'Olex2 (Dolomanov et al., 2009)'
_computing_publication_material 'Olex2 (Dolomanov et al., 2009)'
_computing_structure_refinement 'ShelXL (Sheldrick, 2008)'
_diffrn_ambient_environment N~2~
_diffrn_ambient_temperature 99.90(14)
_diffrn_detector 'CCD plate'
_diffrn_detector_area_resol_mean 4.1587
_diffrn_detector_type Onyx
_diffrn_measured_fraction_theta_full 0.999
_diffrn_measured_fraction_theta_max 0.998
_diffrn_measurement_details
;
  1 omega -118.00  -73.00   1.0000    1.0000
omega____ theta____ kappa____ phi______ frames
    -      -41.9419 -125.0000 -150.0000 45

  2 omega  -98.00   -2.00   1.0000    1.0000
omega____ theta____ kappa____ phi______ frames
    -      -41.9419  125.0000 -143.0000 96

  3 omega   12.00  117.00   1.0000    1.0000
omega____ theta____ kappa____ phi______ frames
    -       41.9419   37.0000  150.0000 105

  4 omega   15.00  115.00   1.0000    1.0000
omega____ theta____ kappa____ phi______ frames
    -       41.9419   57.0000   30.0000 100

  5 omega   15.00  115.00   1.0000    1.0000
omega____ theta____ kappa____ phi______ frames
    -       41.9419   57.0000  150.0000 100

  6 omega   22.00  104.00   1.0000    2.0000
omega____ theta____ kappa____ phi______ frames
    -      107.0000  -94.0000 -120.0000 82

  7 omega   30.00   69.00   1.0000    2.0000
omega____ theta____ kappa____ phi______ frames
    -      107.0000  -30.0000  -60.0000 39

  8 omega   30.00   69.00   1.0000    2.0000
omega____ theta____ kappa____ phi______ frames
    -      107.0000  -30.0000  120.0000 39

  9 omega   33.00   77.00   1.0000    2.0000
omega____ theta____ kappa____ phi______ frames
    -      107.0000  -45.0000   30.0000 44

 10 omega   22.00   96.00   1.0000    2.0000
omega____ theta____ kappa____ phi______ frames
    -      107.0000  -94.0000  -30.0000 74

 11 omega   77.00  178.00   1.0000    2.0000
omega____ theta____ kappa____ phi______ frames
    -      107.0000   30.0000   30.0000 101

 12 omega   33.00  136.00   1.0000    2.0000
omega____ theta____ kappa____ phi______ frames
    -      107.0000  -61.0000  120.0000 103

 13 omega   73.00  178.00   1.0000    2.0000
omega____ theta____ kappa____ phi______ frames
    -      107.0000   77.0000 -180.0000 105

 14 omega   30.00   69.00   1.0000    2.0000
omega____ theta____ kappa____ phi______ frames
    -      107.0000  -30.0000 -120.0000 39

 15 omega   27.00  115.00   1.0000    2.0000
omega____ theta____ kappa____ phi______ frames
    -      107.0000 -111.0000   60.0000 88

 16 omega   22.00  109.00   1.0000    2.0000
omega____ theta____ kappa____ phi______ frames
    -      107.0000  -94.0000  150.0000 87

 17 omega   33.00   77.00   1.0000    2.0000
omega____ theta____ kappa____ phi______ frames
    -      107.0000  -45.0000 -120.0000 44

 18 omega   27.00  101.00   1.0000    2.0000
omega____ theta____ kappa____ phi______ frames
    -      107.0000 -111.0000  -60.0000 74

 19 omega   79.00  178.00   1.0000    2.0000
omega____ theta____ kappa____ phi______ frames
    -      107.0000   45.0000   90.0000 99

 20 omega   27.00  115.00   1.0000    2.0000
omega____ theta____ kappa____ phi______ frames
    -      107.0000 -111.0000 -120.0000 88

 21 omega   27.00  115.00   1.0000    2.0000
omega____ theta____ kappa____ phi______ frames
    -      107.0000 -111.0000  150.0000 88

 22 omega   30.00   69.00   1.0000    2.0000
omega____ theta____ kappa____ phi______ frames
    -      107.0000  -30.0000   30.0000 39

 23 omega   33.00   77.00   1.0000    2.0000
omega____ theta____ kappa____ phi______ frames
    -      107.0000  -45.0000 -150.0000 44

 24 omega   77.00  178.00   1.0000    2.0000
omega____ theta____ kappa____ phi______ frames
    -      107.0000   30.0000   60.0000 101

 25 omega   28.00  141.00   1.0000    2.0000
omega____ theta____ kappa____ phi______ frames
    -      107.0000  -77.0000  -30.0000 113

 26 omega   27.00  115.00   1.0000    2.0000
omega____ theta____ kappa____ phi______ frames
    -      107.0000 -111.0000   90.0000 88

 27 omega -117.00  -62.00   1.0000    1.0000
omega____ theta____ kappa____ phi______ frames
    -      -41.9419 -145.0000  -28.0000 55

 28 omega   15.00  115.00   1.0000    1.0000
omega____ theta____ kappa____ phi______ frames
    -       41.9419   57.0000  -90.0000 100

 29 omega    8.00  120.00   1.0000    1.0000
omega____ theta____ kappa____ phi______ frames
    -       41.9419   77.0000  -30.0000 112

 30 omega   15.00  115.00   1.0000    1.0000
omega____ theta____ kappa____ phi______ frames
    -       41.9419   57.0000 -150.0000 100

 31 omega    2.00   98.00   1.0000    1.0000
omega____ theta____ kappa____ phi______ frames
    -       41.9419 -125.0000  120.0000 96

 32 omega   73.00  119.00   1.0000    1.0000
omega____ theta____ kappa____ phi______ frames
    -       41.9419  125.0000  -90.0000 46

 33 omega   77.00  118.00   1.0000    2.0000
omega____ theta____ kappa____ phi______ frames
    -      107.0000   30.0000  -60.0000 41
;
_diffrn_measurement_device 'four-circle diffractometer'
_diffrn_measurement_device_type 'Xcalibur, Onyx, Nova'
_diffrn_measurement_method '\w scans'
_diffrn_orient_matrix_UB_11 0.0123373000
_diffrn_orient_matrix_UB_12 -0.1066618000
_diffrn_orient_matrix_UB_13 -0.0067827000
_diffrn_orient_matrix_UB_21 0.1645399000
_diffrn_orient_matrix_UB_22 0.0051641000
_diffrn_orient_matrix_UB_23 0.0749156000
_diffrn_orient_matrix_UB_31 -0.0564249000
_diffrn_orient_matrix_UB_32 -0.0083131000
_diffrn_orient_matrix_UB_33 0.1340745000
_diffrn_radiation_monochromator mirror
_diffrn_radiation_probe x-ray
_diffrn_radiation_type CuK\a
_diffrn_radiation_wavelength 1.54184
_diffrn_reflns_av_R_equivalents 0.0348
_diffrn_reflns_av_unetI/netI 0.0244
_diffrn_reflns_Laue_measured_fraction_full 0.999
_diffrn_reflns_Laue_measured_fraction_max 0.998
_diffrn_reflns_limit_h_max 11
_diffrn_reflns_limit_h_min -11
_diffrn_reflns_limit_k_max 17
_diffrn_reflns_limit_k_min -17
_diffrn_reflns_limit_l_max 12
_diffrn_reflns_limit_l_min -10
_diffrn_reflns_number 20608
_diffrn_reflns_point_group_measured_fraction_full 0.999
_diffrn_reflns_point_group_measured_fraction_max 0.998
_diffrn_reflns_theta_full 67.684
_diffrn_reflns_theta_max 74.767
_diffrn_reflns_theta_min 4.413
_diffrn_source 'sealed X-ray tube'
_diffrn_source_type 'Nova (Cu) X-ray Source'
_exptl_absorpt_coefficient_mu 2.197
_exptl_absorpt_correction_T_max 0.840
_exptl_absorpt_correction_T_min 0.624
_exptl_absorpt_correction_type gaussian
_exptl_absorpt_process_details
;
CrysAlisPro, Agilent Technologies,
Version 1.171.37.31 (release 14-01-2014 CrysAlis171 .NET)
(compiled Jan 14 2014,18:38:05)
Numerical absorption correction based on gaussian integration over
            a multifaceted crystal model
Empirical absorption correction using spherical harmonics,
 implemented in SCALE3 ABSPACK scaling algorithm.
;
_exptl_crystal_colour colourless
_exptl_crystal_colour_primary colourless
_exptl_crystal_density_diffrn 1.358
_exptl_crystal_description irregular
_exptl_crystal_F_000 560
_exptl_crystal_recrystallization_method
'Crystallized from H2O / ethanol / ethyl acetate. Formed giant plated. Cut off an irregular shaped chunk from one of the plates.'
_exptl_crystal_size_max 0.3378
_exptl_crystal_size_mid 0.269
_exptl_crystal_size_min 0.1164
_refine_diff_density_max 0.565
_refine_diff_density_min -0.231
_refine_diff_density_rms 0.050
_refine_ls_abs_structure_details
;
 Refined as an inversion twin.
;
_refine_ls_abs_structure_Flack 0.172(18)
_refine_ls_extinction_method none
_refine_ls_goodness_of_fit_ref 1.048
_refine_ls_hydrogen_treatment mixed
_refine_ls_matrix_type full
_refine_ls_number_parameters 339
_refine_ls_number_reflns 5257
_refine_ls_number_restraints 1
_refine_ls_restrained_S_all 1.048
_refine_ls_R_factor_all 0.0350
_refine_ls_R_factor_gt 0.0346
_refine_ls_shift/su_max 0.000
_refine_ls_shift/su_mean 0.000
_refine_ls_structure_factor_coef Fsqd
_refine_ls_weighting_details 'w=1/[\s^2^(Fo^2^)+(0.0631P)^2^+0.3852P] where P=(Fo^2^+2Fc^2^)/3'
_refine_ls_weighting_scheme calc
_refine_ls_wR_factor_gt 0.0959
_refine_ls_wR_factor_ref 0.0965
_reflns_Friedel_coverage 0.920
_reflns_Friedel_fraction_full 1.000
_reflns_Friedel_fraction_max 0.998
_reflns_number_gt 5181
_reflns_number_total 5257
_reflns_threshold_expression 'I > 2\s(I)'
_cod_data_source_file ol502586n_si_001.cif
_cod_data_source_block cs2053
_cod_depositor_comments 'Adding full bibliography for 1517816--1517819.cif.'
_cod_original_cell_volume 1293.14(2)
_cod_database_code 1517816
_shelxl_version_number 2014/6
_chemical_oxdiff_formula 'C13 H16 N2 O2 S'
_chemical_oxdiff_usercomment 'Zhongke Yao / Carlier ( zky-I-171LS)'
_shelx_space_group_comment
;
The symmetry employed for this shelxl refinement is uniquely defined
by the following loop, which should always be used as a source of
symmetry information in preference to the above space-group names.
They are only intended as comments.
;
_reflns_odcompleteness_completeness 99.92
_reflns_odcompleteness_iscentric 1
_reflns_odcompleteness_theta 66.97
_olex2_refinement_description
;
1. Fixed Uiso
 At 1.2 times of:
  All C(H) groups, All C(H,H) groups, All N(H) groups
 At 1.5 times of:
  All C(H,H,H) groups
2.a Ternary CH refined with riding coordinates:
 C15(H15)
2.b Secondary CH2 refined with riding coordinates:
 C11(H11A,H11B), C12(H12A,H12B), C24(H24A,H24B), C25(H25A,H25B)
2.c Aromatic/amide H refined with riding coordinates:
 C5(H5), C6(H6), C7(H7), C8(H8), C18(H18), C19(H19), C20(H20), C21(H21)
2.d Idealised Me refined as rotating group:
 C10(H10A,H10B,H10C), C13(H13A,H13B,H13C), C23(H23A,H23B,H23C), C26(H26A,H26B,
 H26C)
;
_olex2_exptl_crystal_mounting_method 'Mounted on a Cryoloop with Krytox oil.'
_olex2_submission_original_sample_id ZKY-I-171LS
_olex2_submission_special_instructions 'No special instructions were received'

loop_
_space_group_symop_operation_xyz
'x, y, z'
'-x, y+1/2, -z'

loop_
_atom_site_label
_atom_site_type_symbol
_atom_site_fract_x
_atom_site_fract_y
_atom_site_fract_z
_atom_site_U_iso_or_equiv
_atom_site_adp_type
_atom_site_occupancy
_atom_site_site_symmetry_order
_atom_site_calc_flag
_atom_site_refinement_flags_posn
S1 S 0.87720(9) 0.13448(6) 0.30481(8) 0.03205(19) Uani 1 1 d .
O1 O 1.1468(2) 0.30517(14) 0.7649(2) 0.0232(4) Uani 1 1 d .
O2 O 0.6471(2) 0.48795(14) 0.6409(2) 0.0227(4) Uani 1 1 d .
N1 N 0.9621(2) 0.33767(17) 0.8840(2) 0.0190(5) Uani 1 1 d .
N2 N 0.8102(3) 0.37269(16) 0.6105(2) 0.0186(5) Uani 1 1 d .
H2 H 0.835(4) 0.401(3) 0.548(4) 0.022 Uiso 1 1 d R
C1 C 1.0114(3) 0.30851(18) 0.7715(3) 0.0185(5) Uani 1 1 d .
C2 C 0.8866(3) 0.2854(2) 0.6535(2) 0.0171(5) Uani 1 1 d .
H2A H 0.817(4) 0.242(3) 0.684(3) 0.020 Uiso 1 1 d R
C3 C 0.7150(3) 0.4149(2) 0.6790(3) 0.0175(5) Uani 1 1 d .
C4 C 0.6892(3) 0.36769(18) 0.8040(3) 0.0172(5) Uani 1 1 d .
C5 C 0.5399(3) 0.35896(19) 0.8253(3) 0.0194(5) Uani 1 1 d .
H5 H 0.4595 0.3818 0.7600 0.023 Uiso 1 1 calc R
C6 C 0.5072(3) 0.3179(2) 0.9394(3) 0.0232(6) Uani 1 1 d .
H6 H 0.4051 0.3100 0.9507 0.028 Uiso 1 1 calc R
C7 C 0.6255(3) 0.2879(2) 1.0380(3) 0.0238(5) Uani 1 1 d .
H7 H 0.6041 0.2619 1.1185 0.029 Uiso 1 1 calc R
C8 C 0.7745(3) 0.2960(2) 1.0187(3) 0.0221(5) Uani 1 1 d .
H8 H 0.8546 0.2759 1.0864 0.026 Uiso 1 1 calc R
C9 C 0.8074(3) 0.33352(19) 0.9004(3) 0.0178(5) Uani 1 1 d .
C10 C 1.0783(3) 0.3578(2) 1.0010(3) 0.0254(6) Uani 1 1 d .
H10A H 1.1203 0.2993 1.0409 0.038 Uiso 1 1 calc GR
H10B H 1.0328 0.3927 1.0667 0.038 Uiso 1 1 calc GR
H10C H 1.1593 0.3948 0.9736 0.038 Uiso 1 1 calc GR
C11 C 0.9486(3) 0.2397(2) 0.5393(3) 0.0209(5) Uani 1 1 d .
H11A H 0.9981 0.1803 0.5709 0.025 Uiso 1 1 calc R
H11B H 1.0265 0.2807 0.5120 0.025 Uiso 1 1 calc R
C12 C 0.8254(3) 0.2207(2) 0.4181(3) 0.0264(6) Uani 1 1 d .
H12A H 0.8008 0.2795 0.3687 0.032 Uiso 1 1 calc R
H12B H 0.7328 0.1996 0.4499 0.032 Uiso 1 1 calc R
C13 C 0.8183(5) 0.0301(3) 0.3813(4) 0.0493(9) Uani 1 1 d .
H13A H 0.8404 -0.0244 0.3302 0.074 Uiso 1 1 calc GR
H13B H 0.7093 0.0331 0.3821 0.074 Uiso 1 1 calc GR
H13C H 0.8734 0.0252 0.4731 0.074 Uiso 1 1 calc GR
S2 S 0.62678(8) 0.78377(5) 0.71512(7) 0.02608(17) Uani 1 1 d .
O3 O 0.3518(2) 0.62237(15) 0.2560(2) 0.0239(4) Uani 1 1 d .
O4 O 0.8781(2) 0.46127(15) 0.37736(19) 0.0228(4) Uani 1 1 d .
N3 N 0.5253(2) 0.58009(17) 0.1308(2) 0.0187(4) Uani 1 1 d .
N4 N 0.7056(2) 0.57227(16) 0.3989(2) 0.0182(4) Uani 1 1 d .
H4 H 0.694(4) 0.547(3) 0.475(4) 0.022 Uiso 1 1 d R
C14 C 0.4840(3) 0.61905(18) 0.2416(3) 0.0182(5) Uani 1 1 d .
C15 C 0.6140(3) 0.65288(18) 0.3485(3) 0.0175(5) Uani 1 1 d .
H15 H 0.6776 0.6981 0.3081 0.021 Uiso 1 1 calc R
C16 C 0.7988(3) 0.52811(19) 0.3305(3) 0.0183(5) Uani 1 1 d .
C17 C 0.8049(3) 0.56250(18) 0.1934(3) 0.0179(5) Uani 1 1 d .
C18 C 0.9474(3) 0.5676(2) 0.1559(3) 0.0213(5) Uani 1 1 d .
H18 H 1.0355 0.5539 0.2194 0.026 Uiso 1 1 calc R
C19 C 0.9615(3) 0.5924(2) 0.0267(3) 0.0251(6) Uani 1 1 d .
H19 H 1.0589 0.5980 0.0028 0.030 Uiso 1 1 calc R
C20 C 0.8326(3) 0.6089(2) -0.0673(3) 0.0261(6) Uani 1 1 d .
H20 H 0.8416 0.6234 -0.1566 0.031 Uiso 1 1 calc R
C21 C 0.6905(3) 0.6042(2) -0.0315(3) 0.0230(6) Uani 1 1 d .
H21 H 0.6028 0.6152 -0.0969 0.028 Uiso 1 1 calc R
C22 C 0.6749(3) 0.58366(18) 0.0994(3) 0.0183(5) Uani 1 1 d .
C23 C 0.4016(3) 0.5454(2) 0.0290(3) 0.0244(6) Uani 1 1 d .
H23A H 0.3268 0.5136 0.0725 0.037 Uiso 1 1 calc GR
H23B H 0.4421 0.5018 -0.0298 0.037 Uiso 1 1 calc GR
H23C H 0.3533 0.5977 -0.0237 0.037 Uiso 1 1 calc GR
C24 C 0.5556(3) 0.6990(2) 0.4646(3) 0.0192(5) Uani 1 1 d .
H24A H 0.5036 0.6521 0.5116 0.023 Uiso 1 1 calc R
H24B H 0.4810 0.7476 0.4298 0.023 Uiso 1 1 calc R
C25 C 0.6846(3) 0.7428(2) 0.5630(3) 0.0233(6) Uani 1 1 d .
H25A H 0.7265 0.7957 0.5190 0.028 Uiso 1 1 calc R
H25B H 0.7663 0.6963 0.5865 0.028 Uiso 1 1 calc R
C26 C 0.5277(4) 0.8885(2) 0.6575(3) 0.0320(7) Uani 1 1 d .
H26A H 0.4881 0.9176 0.7313 0.048 Uiso 1 1 calc GR
H26B H 0.4437 0.8736 0.5853 0.048 Uiso 1 1 calc GR
H26C H 0.5974 0.9315 0.6242 0.048 Uiso 1 1 calc GR

loop_
_atom_site_aniso_label
_atom_site_aniso_U_11
_atom_site_aniso_U_22
_atom_site_aniso_U_33
_atom_site_aniso_U_23
_atom_site_aniso_U_13
_atom_site_aniso_U_12
S1 0.0344(4) 0.0381(4) 0.0250(3) -0.0084(3) 0.0090(3) 0.0069(3)
O1 0.0140(8) 0.0274(11) 0.0286(10) 0.0004(8) 0.0048(7) 0.0015(7)
O2 0.0247(9) 0.0231(10) 0.0214(9) 0.0040(8) 0.0066(7) 0.0079(8)
N1 0.0143(10) 0.0217(11) 0.0205(11) -0.0005(9) 0.0015(8) 0.0008(8)
N2 0.0192(10) 0.0203(12) 0.0169(10) 0.0033(9) 0.0048(8) 0.0036(8)
C1 0.0172(11) 0.0158(12) 0.0227(13) 0.0025(10) 0.0044(10) 0.0018(9)
C2 0.0154(10) 0.0188(12) 0.0180(11) 0.0004(10) 0.0057(9) 0.0018(10)
C3 0.0146(11) 0.0202(13) 0.0177(11) -0.0011(10) 0.0027(9) 0.0005(9)
C4 0.0177(12) 0.0155(12) 0.0189(12) -0.0019(10) 0.0040(10) 0.0004(9)
C5 0.0164(11) 0.0202(13) 0.0223(12) -0.0043(10) 0.0052(9) 0.0017(10)
C6 0.0221(13) 0.0223(13) 0.0281(14) -0.0031(11) 0.0122(11) 0.0003(10)
C7 0.0288(13) 0.0232(13) 0.0226(12) 0.0010(11) 0.0130(10) 0.0007(12)
C8 0.0261(12) 0.0227(13) 0.0179(12) 0.0014(10) 0.0052(10) 0.0036(11)
C9 0.0165(12) 0.0171(12) 0.0205(12) -0.0028(10) 0.0048(9) 0.0004(9)
C10 0.0197(12) 0.0280(15) 0.0269(14) -0.0063(12) -0.0008(10) 0.0007(11)
C11 0.0179(12) 0.0236(13) 0.0225(13) -0.0012(11) 0.0071(10) 0.0026(10)
C12 0.0224(13) 0.0327(16) 0.0251(14) -0.0046(12) 0.0070(11) 0.0066(11)
C13 0.055(2) 0.0310(18) 0.057(2) -0.0024(17) -0.0034(19) 0.0012(16)
S2 0.0285(3) 0.0313(4) 0.0187(3) -0.0007(3) 0.0046(2) 0.0097(3)
O3 0.0155(8) 0.0259(11) 0.0312(10) 0.0002(9) 0.0069(7) 0.0001(8)
O4 0.0238(9) 0.0236(10) 0.0226(9) 0.0062(8) 0.0087(7) 0.0087(8)
N3 0.0161(10) 0.0195(11) 0.0202(10) -0.0004(8) 0.0023(8) 0.0005(8)
N4 0.0183(10) 0.0200(11) 0.0179(10) 0.0036(9) 0.0075(8) 0.0037(9)
C14 0.0190(12) 0.0140(12) 0.0223(12) 0.0021(10) 0.0054(9) 0.0004(10)
C15 0.0171(11) 0.0176(13) 0.0190(12) 0.0023(10) 0.0062(9) 0.0020(10)
C16 0.0161(11) 0.0183(13) 0.0209(12) 0.0000(10) 0.0044(9) -0.0024(9)
C17 0.0198(12) 0.0149(12) 0.0199(12) -0.0006(10) 0.0056(10) 0.0000(10)
C18 0.0206(12) 0.0203(13) 0.0244(13) 0.0018(11) 0.0078(10) 0.0025(11)
C19 0.0272(14) 0.0233(14) 0.0291(14) 0.0027(11) 0.0166(11) 0.0025(11)
C20 0.0336(15) 0.0251(15) 0.0229(13) 0.0056(11) 0.0138(11) 0.0061(12)
C21 0.0266(13) 0.0228(13) 0.0200(12) 0.0010(11) 0.0054(10) 0.0047(11)
C22 0.0200(12) 0.0152(13) 0.0209(12) -0.0005(10) 0.0066(10) 0.0005(10)
C23 0.0213(13) 0.0239(14) 0.0263(13) -0.0060(11) -0.0005(10) -0.0011(11)
C24 0.0166(11) 0.0212(13) 0.0216(12) 0.0018(10) 0.0083(10) 0.0014(10)
C25 0.0203(12) 0.0301(15) 0.0209(12) -0.0045(11) 0.0081(10) 0.0038(11)
C26 0.0387(16) 0.0279(15) 0.0288(15) -0.0043(12) 0.0041(12) 0.0079(13)

loop_
_atom_type_symbol
_atom_type_description
_atom_type_scat_dispersion_real
_atom_type_scat_dispersion_imag
_atom_type_scat_source
C C 0.0181 0.0091 'International Tables Vol C Tables 4.2.6.8 and 6.1.1.4'
H H 0.0000 0.0000 'International Tables Vol C Tables 4.2.6.8 and 6.1.1.4'
N N 0.0311 0.0180 'International Tables Vol C Tables 4.2.6.8 and 6.1.1.4'
O O 0.0492 0.0322 'International Tables Vol C Tables 4.2.6.8 and 6.1.1.4'
S S 0.3331 0.5567 'International Tables Vol C Tables 4.2.6.8 and 6.1.1.4'

loop_
_exptl_crystal_face_index_h
_exptl_crystal_face_index_k
_exptl_crystal_face_index_l
_exptl_crystal_face_perp_dist
_exptl_oxdiff_crystal_face_indexfrac_h
_exptl_oxdiff_crystal_face_indexfrac_k
_exptl_oxdiff_crystal_face_indexfrac_l
_exptl_oxdiff_crystal_face_x
_exptl_oxdiff_crystal_face_y
_exptl_oxdiff_crystal_face_z
-1 -9 2 0.0255 -1.0029 -8.9845 1.9973 0.9324 -0.0618 0.3991
0 9 -1 0.0610 0.0036 8.9870 -0.9980 -0.9518 -0.0278 -0.2087
5 4 -1 0.0966 4.9981 3.9854 -1.0000 -0.3566 0.7680 -0.4492
-6 0 1 0.1253 -5.9958 0.0109 1.0008 -0.0819 -0.9115 0.4724
0 2 6 0.1391 0.0007 2.0022 5.9942 -0.2542 0.4595 0.7870
1 -3 -6 0.1364 0.9982 -3.0026 -5.9946 0.3732 -0.3004 -0.8351
1 -7 4 0.0557 0.9965 -6.9889 3.9949 0.7306 0.4272 0.5375
-5 0 -3 0.1470 -4.9965 0.0065 -2.9956 -0.0420 -1.0465 -0.1198

loop_
_geom_angle_atom_site_label_1
_geom_angle_atom_site_label_2
_geom_angle_atom_site_label_3
_geom_angle
C12 S1 C13 99.64(18)
C1 N1 C9 123.3(2)
C1 N1 C10 117.0(2)
C9 N1 C10 118.7(2)
C3 N2 C2 122.9(2)
O1 C1 N1 121.8(2)
O1 C1 C2 123.0(2)
N1 C1 C2 115.2(2)
N2 C2 C1 106.8(2)
N2 C2 C11 110.9(2)
C11 C2 C1 112.2(2)
O2 C3 N2 122.9(2)
O2 C3 C4 120.7(2)
N2 C3 C4 116.4(2)
C5 C4 C3 117.8(2)
C5 C4 C9 119.2(2)
C9 C4 C3 123.0(2)
C6 C5 C4 121.3(3)
C5 C6 C7 119.4(2)
C8 C7 C6 120.1(3)
C7 C8 C9 120.5(3)
C4 C9 N1 122.3(2)
C8 C9 N1 118.2(2)
C8 C9 C4 119.4(2)
C2 C11 C12 112.5(2)
C11 C12 S1 113.97(19)
C26 S2 C25 101.13(14)
C14 N3 C22 124.6(2)
C14 N3 C23 116.2(2)
C22 N3 C23 118.5(2)
C16 N4 C15 123.9(2)
O3 C14 N3 121.6(2)
O3 C14 C15 122.6(2)
N3 C14 C15 115.8(2)
N4 C15 C14 108.0(2)
N4 C15 C24 108.8(2)
C24 C15 C14 111.5(2)
O4 C16 N4 122.4(2)
O4 C16 C17 120.4(2)
N4 C16 C17 117.2(2)
C18 C17 C16 117.2(2)
C18 C17 C22 119.5(2)
C22 C17 C16 123.2(2)
C19 C18 C17 120.6(3)
C20 C19 C18 119.6(3)
C19 C20 C21 120.4(2)
C20 C21 C22 120.7(3)
C17 C22 N3 122.5(2)
C21 C22 N3 118.3(2)
C21 C22 C17 119.1(2)
C15 C24 C25 111.3(2)
C24 C25 S2 113.34(18)

loop_
_geom_bond_atom_site_label_1
_geom_bond_atom_site_label_2
_geom_bond_distance
S1 C12 1.808(3)
S1 C13 1.812(4)
O1 C1 1.229(3)
O2 C3 1.242(3)
N1 C1 1.363(3)
N1 C9 1.429(3)
N1 C10 1.468(3)
N2 C2 1.461(3)
N2 C3 1.338(3)
C1 C2 1.528(3)
C2 C11 1.523(3)
C3 C4 1.495(4)
C4 C5 1.400(3)
C4 C9 1.402(4)
C5 C6 1.378(4)
C6 C7 1.395(4)
C7 C8 1.390(4)
C8 C9 1.396(4)
C11 C12 1.530(4)
S2 C25 1.814(3)
S2 C26 1.795(3)
O3 C14 1.221(3)
O4 C16 1.241(3)
N3 C14 1.367(3)
N3 C22 1.434(3)
N3 C23 1.467(3)
N4 C15 1.462(3)
N4 C16 1.338(4)
C14 C15 1.529(3)
C15 C24 1.526(4)
C16 C17 1.490(4)
C17 C18 1.399(4)
C17 C22 1.406(4)
C18 C19 1.389(4)
C19 C20 1.387(4)
C20 C21 1.387(4)
C21 C22 1.395(4)
C24 C25 1.528(4)

loop_
_geom_hbond_atom_site_label_D
_geom_hbond_atom_site_label_H
_geom_hbond_atom_site_label_A
_geom_hbond_distance_DH
_geom_hbond_distance_HA
_geom_hbond_distance_DA
_geom_hbond_angle_DHA
N2 H2 O4 0.82(4) 2.03(4) 2.851(3) 173(3)
N4 H4 O2 0.88(4) 2.00(4) 2.873(3) 174(3)
